data_2238732
loop_
_publ_author_name
'N\"arhi, Sari M.'
'Oilunkaniemi, Raija'
'Laitinen, Risto S.'

_publ_section_title
;
 Triphenyltelluronium(IV) bromide acetone hemisolvate
;
_journal_coeditor_code HB7149
_journal_issue 11
_journal_name_full 'Acta Crystallographica Section E'
_journal_page_first o1666
_journal_paper_doi 10.1107/S160053681302816X
_journal_volume 69
_journal_year 2013
_chemical_formula_iupac '2C18 H15 Te +, 2Br -, C3 H6 O'
_chemical_formula_moiety '2(C18 H15 Te +), 2(Br -), C3 H6 O'
_chemical_formula_sum 'C39 H36 Br2 O Te2'
_chemical_formula_weight 935.70
_chemical_name_systematic
;
Triphenyltelluronium(IV) bromide acetone hemisolvate
;
_space_group_IT_number 2
_symmetry_cell_setting triclinic
_symmetry_space_group_name_Hall '-P 1'
_symmetry_space_group_name_H-M 'P -1'
_atom_sites_solution_hydrogens geom
_atom_sites_solution_primary direct
_atom_sites_solution_secondary difmap
_audit_creation_method SHELXL-97
_cell_angle_alpha 77.69(3)
_cell_angle_beta 66.05(3)
_cell_angle_gamma 81.73(3)
_cell_formula_units_Z 2
_cell_length_a 11.753(2)
_cell_length_b 13.086(3)
_cell_length_c 13.165(3)
_cell_measurement_reflns_used 6013
_cell_measurement_temperature 150(2)
_cell_measurement_theta_max 26.00
_cell_measurement_theta_min 1.60
_cell_volume 1804.2(8)
_computing_cell_refinement 'DENZO-SMN (Otwinowski & Minor, 1997)'
_computing_data_collection 'COLLECT (Bruker, 2008)'
_computing_data_reduction 'DENZO-SMN (Otwinowski & Minor, 1997)'
_computing_molecular_graphics 'DIAMOND (Brandenburg, 2006)'
_computing_publication_material 'WinGX (Farrugia, 2012)'
_computing_structure_refinement 'SHELXL97 (Sheldrick, 2008)'
_computing_structure_solution 'SHELXS97 (Sheldrick, 2008)'
_diffrn_ambient_temperature 150(2)
_diffrn_measured_fraction_theta_full 0.999
_diffrn_measured_fraction_theta_max 0.999
_diffrn_measurement_device_type 'Bruker--Nonius KappaCCD'
_diffrn_measurement_method '\f scans, and \w scans with \k offsets'
_diffrn_radiation_monochromator graphite
_diffrn_radiation_source 'fine-focus sealed tube'
_diffrn_radiation_type MoK\a
_diffrn_radiation_wavelength 0.71073
_diffrn_reflns_av_R_equivalents 0.0645
_diffrn_reflns_av_sigmaI/netI 0.0442
_diffrn_reflns_limit_h_max 14
_diffrn_reflns_limit_h_min -14
_diffrn_reflns_limit_k_max 16
_diffrn_reflns_limit_k_min -16
_diffrn_reflns_limit_l_max 16
_diffrn_reflns_limit_l_min -16
_diffrn_reflns_number 28482
_diffrn_reflns_theta_full 26.00
_diffrn_reflns_theta_max 26.00
_diffrn_reflns_theta_min 2.40
_exptl_absorpt_coefficient_mu 3.860
_exptl_absorpt_correction_T_max 0.381
_exptl_absorpt_correction_T_min 0.327
_exptl_absorpt_correction_type multi-scan
_exptl_absorpt_process_details '(XPREP in SHELXTL; Sheldrick, 2008)'
_exptl_crystal_colour colorless
_exptl_crystal_density_diffrn 1.722
_exptl_crystal_density_method 'not measured'
_exptl_crystal_description block
_exptl_crystal_F_000 904
_exptl_crystal_size_max 0.30
_exptl_crystal_size_mid 0.28
_exptl_crystal_size_min 0.25
_refine_diff_density_max 1.175
_refine_diff_density_min -1.856
_refine_ls_extinction_coef 0.0030(3)
_refine_ls_extinction_expression Fc^*^=kFc[1+0.001xFc^2^\l^3^/sin(2\q)]^-1/4^
_refine_ls_extinction_method 'SHELXL97 (Sheldrick, 2008)'
_refine_ls_goodness_of_fit_ref 1.006
_refine_ls_hydrogen_treatment constr
_refine_ls_matrix_type full
_refine_ls_number_parameters 415
_refine_ls_number_reflns 7083
_refine_ls_number_restraints 9
_refine_ls_restrained_S_all 1.005
_refine_ls_R_factor_all 0.0458
_refine_ls_R_factor_gt 0.0374
_refine_ls_shift/su_max 0.001
_refine_ls_shift/su_mean 0.000
_refine_ls_structure_factor_coef Fsqd
_refine_ls_weighting_details 'calc w=1/[\s^2^(Fo^2^)+(0.0676P)^2^+1.4955P] where P=(Fo^2^+2Fc^2^)/3'
_refine_ls_weighting_scheme calc
_refine_ls_wR_factor_gt 0.0996
_refine_ls_wR_factor_ref 0.1061
_reflns_number_gt 6013
_reflns_number_total 7083
_reflns_threshold_expression I>2\s(I)
_cod_data_source_file hb7149.cif
_cod_data_source_block I
_cod_original_cell_volume 1804.16(2)
_cod_database_code 2238732

loop_
_symmetry_equiv_pos_as_xyz
'x, y, z'
'-x, -y, -z'

loop_
_atom_site_type_symbol
_atom_site_label
_atom_site_fract_x
_atom_site_fract_y
_atom_site_fract_z
_atom_site_U_iso_or_equiv
_atom_site_adp_type
_atom_site_calc_flag
_atom_site_refinement_flags
_atom_site_occupancy
_atom_site_symmetry_multiplicity
_atom_site_disorder_assembly
_atom_site_disorder_group
Te Te1 0.12350(2) 0.076353(18) 0.298305(18) 0.01941(10) Uani d . 1 1 . .
Te Te2 0.22042(2) 0.211171(18) 0.57690(2) 0.02422(10) Uani d . 1 1 . .
Br Br1 0.03931(3) -0.16756(3) 0.45590(3) 0.02334(11) Uani d . 1 1 . .
Br Br2 0.38302(4) 0.12124(3) 0.33426(3) 0.02978(12) Uani d . 1 1 . .
C C111 0.1352(4) 0.2366(3) 0.2135(3) 0.0255(8) Uani d . 1 1 . .
C C112 0.2503(4) 0.2762(3) 0.1487(3) 0.0316(9) Uani d . 1 1 . .
H H112 0.3247 0.2330 0.1403 0.038 Uiso calc R 1 1 . .
C C113 0.2556(5) 0.3806(4) 0.0958(4) 0.0398(11) Uani d . 1 1 . .
H H113 0.3342 0.4089 0.0504 0.048 Uiso calc R 1 1 . .
C C114 0.1469(5) 0.4432(4) 0.1092(4) 0.0449(12) Uani d . 1 1 . .
H H114 0.1510 0.5144 0.0729 0.054 Uiso calc R 1 1 . .
C C115 0.0334(5) 0.4031(3) 0.1747(4) 0.0425(12) Uani d . 1 1 . .
H H115 -0.0408 0.4468 0.1837 0.051 Uiso calc R 1 1 . .
C C116 0.0255(4) 0.2993(3) 0.2279(4) 0.0322(9) Uani d . 1 1 . .
H H116 -0.0533 0.2716 0.2734 0.039 Uiso calc R 1 1 . .
C C121 -0.0417(4) 0.0626(3) 0.2732(3) 0.0233(8) Uani d . 1 1 . .
C C122 -0.0377(4) 0.0475(4) 0.1704(3) 0.0327(9) Uani d . 1 1 . .
H H122 0.0404 0.0372 0.1107 0.039 Uiso calc R 1 1 . .
C C123 -0.1463(4) 0.0473(4) 0.1552(4) 0.0368(10) Uani d . 1 1 . .
H H123 -0.1426 0.0367 0.0847 0.044 Uiso calc R 1 1 . .
C C124 -0.2618(4) 0.0626(3) 0.2412(3) 0.0288(9) Uani d . 1 1 . .
H H124 -0.3368 0.0649 0.2294 0.035 Uiso calc R 1 1 . .
C C125 -0.2649(4) 0.0742(4) 0.3435(4) 0.0380(10) Uani d . 1 1 . .
H H125 -0.3431 0.0828 0.4036 0.046 Uiso calc R 1 1 . .
C C126 -0.1564(4) 0.0735(4) 0.3609(3) 0.0348(10) Uani d . 1 1 . .
H H126 -0.1604 0.0805 0.4326 0.042 Uiso calc R 1 1 . .
C C131 0.2471(3) 0.0094(3) 0.1525(3) 0.0251(8) Uani d . 1 1 . .
C C132 0.2916(4) -0.0921(3) 0.1739(4) 0.0307(9) Uani d . 1 1 . .
H H132 0.2685 -0.1285 0.2493 0.037 Uiso calc R 1 1 . .
C C133 0.3715(4) -0.1418(4) 0.0836(4) 0.0403(11) Uani d . 1 1 . .
H H133 0.4018 -0.2126 0.0970 0.048 Uiso calc R 1 1 . .
C C134 0.4056(4) -0.0863(4) -0.0255(4) 0.0414(11) Uani d . 1 1 . .
H H134 0.4600 -0.1193 -0.0871 0.050 Uiso calc R 1 1 . .
C C135 0.3618(4) 0.0155(4) -0.0453(4) 0.0387(11) Uani d . 1 1 . .
H H135 0.3868 0.0525 -0.1205 0.046 Uiso calc R 1 1 . .
C C136 0.2809(4) 0.0655(3) 0.0435(3) 0.0317(9) Uani d . 1 1 . .
H H136 0.2497 0.1359 0.0298 0.038 Uiso calc R 1 1 . .
C C211 0.1911(4) 0.3664(3) 0.4988(3) 0.0261(8) Uani d . 1 1 . .
C C212 0.2340(4) 0.3877(3) 0.3824(4) 0.0358(10) Uani d . 1 1 . .
H H212 0.2698 0.3327 0.3398 0.043 Uiso calc R 1 1 . .
C C213 0.2242(5) 0.4900(3) 0.3283(4) 0.0392(10) Uani d . 1 1 . .
H H213 0.2540 0.5055 0.2483 0.047 Uiso calc R 1 1 . .
C C214 0.1706(4) 0.5694(3) 0.3915(4) 0.0308(9) Uani d . 1 1 . .
H H214 0.1649 0.6395 0.3546 0.037 Uiso calc R 1 1 . .
C C215 0.1261(4) 0.5474(3) 0.5069(4) 0.0298(9) Uani d . 1 1 . .
H H215 0.0875 0.6021 0.5494 0.036 Uiso calc R 1 1 . .
C C216 0.1368(4) 0.4461(3) 0.5622(3) 0.0260(8) Uani d . 1 1 . .
H H216 0.1075 0.4312 0.6421 0.031 Uiso calc R 1 1 . .
C C221 0.1197(4) 0.2423(3) 0.7456(3) 0.0297(9) Uani d . 1 1 . .
C C222 -0.0063(4) 0.2247(3) 0.7947(3) 0.0353(10) Uani d . 1 1 . .
H H222 -0.0449 0.2006 0.7540 0.042 Uiso calc R 1 1 . .
C C223 -0.0756(5) 0.2426(4) 0.9041(4) 0.0448(12) Uani d . 1 1 . .
H H223 -0.1619 0.2304 0.9388 0.054 Uiso calc R 1 1 . .
C C224 -0.0189(5) 0.2782(4) 0.9624(4) 0.0458(12) Uani d . 1 1 . .
H H224 -0.0666 0.2912 1.0369 0.055 Uiso calc R 1 1 . .
C C225 0.1064(5) 0.2948(4) 0.9130(4) 0.0492(13) Uani d . 1 1 . .
H H225 0.1447 0.3194 0.9536 0.059 Uiso calc R 1 1 . .
C C226 0.1774(5) 0.2761(4) 0.8043(4) 0.0413(11) Uani d . 1 1 . .
H H226 0.2643 0.2863 0.7708 0.050 Uiso calc R 1 1 . .
C C231 0.3977(4) 0.2389(3) 0.5710(4) 0.0317(9) Uani d . 1 1 . .
C C232 0.4446(6) 0.3359(4) 0.5336(8) 0.084(3) Uani d . 1 1 . .
H H232 0.3977 0.3942 0.5097 0.100 Uiso calc R 1 1 . .
C C233 0.5605(6) 0.3485(4) 0.5308(8) 0.094(3) Uani d . 1 1 . .
H H233 0.5931 0.4158 0.5044 0.113 Uiso calc R 1 1 . .
C C234 0.6299(5) 0.2645(4) 0.5659(5) 0.0522(14) Uani d . 1 1 . .
H H234 0.7087 0.2741 0.5653 0.063 Uiso calc R 1 1 . .
C C235 0.5833(4) 0.1677(3) 0.6012(4) 0.0330(9) Uani d . 1 1 . .
H H235 0.6302 0.1094 0.6251 0.040 Uiso calc R 1 1 . .
C C236 0.4676(4) 0.1540(3) 0.6025(3) 0.0268(8) Uani d . 1 1 . .
H H236 0.4368 0.0861 0.6251 0.032 Uiso calc R 1 1 . .
O O1A 0.7532(15) 0.4177(18) 0.1670(15) 0.164(5) Uani d PD 0.419(7) 1 A 1
C C10A 0.6491(16) 0.4044(18) 0.1894(16) 0.100(4) Uani d PD 0.419(7) 1 A 1
C C11A 0.599(3) 0.346(2) 0.139(2) 0.160(10) Uani d PD 0.419(7) 1 A 1
H H11A 0.6470 0.3553 0.0573 0.240 Uiso calc PR 0.419(7) 1 A 1
H H11B 0.5114 0.3702 0.1537 0.240 Uiso calc PR 0.419(7) 1 A 1
H H11C 0.6028 0.2711 0.1713 0.240 Uiso calc PR 0.419(7) 1 A 1
C C12A 0.557(3) 0.500(2) 0.236(3) 0.153(8) Uani d PD 0.419(7) 1 A 1
H H12A 0.6006 0.5445 0.2582 0.230 Uiso calc PR 0.419(7) 1 A 1
H H12B 0.4844 0.4734 0.3020 0.230 Uiso calc PR 0.419(7) 1 A 1
H H12C 0.5305 0.5408 0.1774 0.230 Uiso calc PR 0.419(7) 1 A 1
O O1B 0.5289(12) 0.4528(13) 0.0876(11) 0.164(5) Uani d PD 0.581(7) 1 A 2
C C10B 0.5732(13) 0.4293(14) 0.1552(12) 0.100(4) Uani d PD 0.581(7) 1 A 2
C C11B 0.623(2) 0.3333(13) 0.1992(18) 0.153(8) Uani d PD 0.581(7) 1 A 2
H H11D 0.6129 0.3348 0.2764 0.230 Uiso calc PR 0.581(7) 1 A 2
H H11E 0.7114 0.3231 0.1520 0.230 Uiso calc PR 0.581(7) 1 A 2
H H11F 0.5779 0.2754 0.1995 0.230 Uiso calc PR 0.581(7) 1 A 2
C C12B 0.581(3) 0.5240(15) 0.2095(17) 0.160(10) Uani d PD 0.581(7) 1 A 2
H H12D 0.6611 0.5177 0.2174 0.240 Uiso calc PR 0.581(7) 1 A 2
H H12E 0.5129 0.5223 0.2840 0.240 Uiso calc PR 0.581(7) 1 A 2
H H12F 0.5734 0.5904 0.1608 0.240 Uiso calc PR 0.581(7) 1 A 2

loop_
_atom_site_aniso_label
_atom_site_aniso_U_11
_atom_site_aniso_U_22
_atom_site_aniso_U_33
_atom_site_aniso_U_12
_atom_site_aniso_U_13
_atom_site_aniso_U_23
Te1 0.01891(15) 0.02137(15) 0.01801(14) -0.00127(10) -0.00629(10) -0.00527(10)
Te2 0.02140(15) 0.02096(15) 0.03317(17) -0.00101(10) -0.01357(11) -0.00474(11)
Br1 0.0229(2) 0.0232(2) 0.0252(2) 0.00093(15) -0.00996(16) -0.00700(15)
Br2 0.0245(2) 0.0294(2) 0.0321(2) 0.00201(17) -0.00752(17) -0.00790(17)
C111 0.032(2) 0.0247(19) 0.0221(19) -0.0065(16) -0.0130(16) -0.0016(15)
C112 0.035(2) 0.031(2) 0.032(2) -0.0088(18) -0.0149(18) -0.0036(17)
C113 0.054(3) 0.041(3) 0.025(2) -0.021(2) -0.015(2) 0.0044(18)
C114 0.076(4) 0.025(2) 0.043(3) -0.013(2) -0.033(3) 0.0006(19)
C115 0.062(3) 0.026(2) 0.051(3) 0.010(2) -0.035(3) -0.012(2)
C116 0.039(2) 0.028(2) 0.033(2) 0.0007(18) -0.0160(18) -0.0083(17)
C121 0.0256(19) 0.0218(18) 0.0267(19) -0.0017(15) -0.0138(16) -0.0047(15)
C122 0.028(2) 0.050(3) 0.021(2) -0.0019(19) -0.0088(16) -0.0084(18)
C123 0.033(2) 0.057(3) 0.025(2) -0.006(2) -0.0149(18) -0.0086(19)
C124 0.022(2) 0.033(2) 0.034(2) -0.0059(17) -0.0140(17) -0.0035(17)
C125 0.025(2) 0.055(3) 0.034(2) -0.008(2) -0.0052(18) -0.018(2)
C126 0.025(2) 0.055(3) 0.026(2) -0.0037(19) -0.0056(16) -0.0193(19)
C131 0.0185(18) 0.033(2) 0.025(2) -0.0012(16) -0.0063(15) -0.0127(16)
C132 0.023(2) 0.039(2) 0.031(2) 0.0002(17) -0.0084(16) -0.0149(18)
C133 0.030(2) 0.048(3) 0.048(3) 0.006(2) -0.014(2) -0.026(2)
C134 0.027(2) 0.067(3) 0.036(3) -0.001(2) -0.0072(19) -0.031(2)
C135 0.029(2) 0.065(3) 0.021(2) -0.014(2) -0.0027(17) -0.014(2)
C136 0.034(2) 0.040(2) 0.0195(19) -0.0042(19) -0.0061(16) -0.0096(17)
C211 0.0235(19) 0.0221(19) 0.036(2) 0.0034(15) -0.0163(17) -0.0054(16)
C212 0.046(3) 0.028(2) 0.035(2) 0.0027(19) -0.016(2) -0.0123(18)
C213 0.058(3) 0.031(2) 0.032(2) 0.001(2) -0.021(2) -0.0077(18)
C214 0.039(2) 0.0182(19) 0.042(2) -0.0027(17) -0.0245(19) -0.0016(17)
C215 0.029(2) 0.0237(19) 0.040(2) 0.0008(16) -0.0140(18) -0.0115(17)
C216 0.027(2) 0.026(2) 0.0251(19) -0.0020(16) -0.0083(16) -0.0065(16)
C221 0.038(2) 0.027(2) 0.029(2) -0.0027(17) -0.0199(18) -0.0009(16)
C222 0.041(2) 0.040(2) 0.028(2) -0.007(2) -0.0149(19) -0.0056(18)
C223 0.051(3) 0.055(3) 0.029(2) -0.010(2) -0.012(2) -0.010(2)
C224 0.067(3) 0.044(3) 0.033(2) -0.004(2) -0.025(2) -0.008(2)
C225 0.072(4) 0.048(3) 0.049(3) -0.009(3) -0.041(3) -0.013(2)
C226 0.044(3) 0.044(3) 0.047(3) -0.008(2) -0.026(2) -0.010(2)
C231 0.025(2) 0.025(2) 0.049(3) 0.0005(16) -0.0196(19) -0.0043(18)
C232 0.049(3) 0.028(3) 0.192(8) -0.009(2) -0.077(4) 0.009(4)
C233 0.061(4) 0.030(3) 0.214(9) -0.014(3) -0.085(5) 0.007(4)
C234 0.035(3) 0.039(3) 0.097(4) -0.002(2) -0.040(3) -0.012(3)
C235 0.035(2) 0.033(2) 0.040(2) 0.0024(18) -0.0224(19) -0.0094(18)
C236 0.0228(19) 0.030(2) 0.032(2) -0.0074(16) -0.0129(16) -0.0047(16)
O1A 0.119(8) 0.242(13) 0.118(8) -0.103(9) -0.048(7) 0.061(9)
C10A 0.067(8) 0.143(12) 0.070(8) -0.058(9) -0.012(5) 0.030(8)
C11A 0.23(2) 0.148(15) 0.072(9) -0.145(16) -0.007(11) 0.018(9)
C12A 0.112(12) 0.099(12) 0.18(2) -0.042(10) 0.026(12) -0.031(13)
O1B 0.119(8) 0.242(13) 0.118(8) -0.103(9) -0.048(7) 0.061(9)
C10B 0.067(8) 0.143(12) 0.070(8) -0.058(9) -0.012(5) 0.030(8)
C11B 0.112(12) 0.099(12) 0.18(2) -0.042(10) 0.026(12) -0.031(13)
C12B 0.23(2) 0.148(15) 0.072(9) -0.145(16) -0.007(11) 0.018(9)

loop_
_atom_type_symbol
_atom_type_description
_atom_type_scat_dispersion_real
_atom_type_scat_dispersion_imag
_atom_type_scat_source
C C 0.0033 0.0016 'International Tables Vol C Tables 4.2.6.8 and 6.1.1.4'
H H 0.0000 0.0000 'International Tables Vol C Tables 4.2.6.8 and 6.1.1.4'
O O 0.0106 0.0060 'International Tables Vol C Tables 4.2.6.8 and 6.1.1.4'
Br Br -0.2901 2.4595 'International Tables Vol C Tables 4.2.6.8 and 6.1.1.4'
Te Te -0.5308 1.6751 'International Tables Vol C Tables 4.2.6.8 and 6.1.1.4'

loop_
_geom_angle_atom_site_label_1
_geom_angle_atom_site_label_2
_geom_angle_atom_site_label_3
_geom_angle
_geom_angle_publ_flag
C121 Te1 C111 91.36(14) n
C121 Te1 C131 94.59(14) n
C111 Te1 C131 96.04(15) n
C211 Te2 C231 93.58(15) n
C211 Te2 C221 94.51(15) n
C231 Te2 C221 94.37(17) n
C112 C111 C116 121.2(4) ?
C112 C111 Te1 119.9(3) ?
C116 C111 Te1 118.8(3) ?
C111 C112 C113 118.9(4) ?
C111 C112 H112 120.5 ?
C113 C112 H112 120.5 ?
C114 C113 C112 120.2(4) ?
C114 C113 H113 119.9 ?
C112 C113 H113 119.9 ?
C115 C114 C113 120.3(4) ?
C115 C114 H114 119.9 ?
C113 C114 H114 119.9 ?
C114 C115 C116 120.7(5) ?
C114 C115 H115 119.6 ?
C116 C115 H115 119.6 ?
C115 C116 C111 118.8(4) ?
C115 C116 H116 120.6 ?
C111 C116 H116 120.6 ?
C126 C121 C122 119.3(4) ?
C126 C121 Te1 118.7(3) ?
C122 C121 Te1 122.0(3) ?
C123 C122 C121 120.1(4) ?
C123 C122 H122 120.0 ?
C121 C122 H122 120.0 ?
C122 C123 C124 121.1(4) ?
C122 C123 H123 119.5 ?
C124 C123 H123 119.5 ?
C125 C124 C123 118.4(4) ?
C125 C124 H124 120.8 ?
C123 C124 H124 120.8 ?
C124 C125 C126 121.4(4) ?
C124 C125 H125 119.3 ?
C126 C125 H125 119.3 ?
C125 C126 C121 119.8(4) ?
C125 C126 H126 120.1 ?
C121 C126 H126 120.1 ?
C132 C131 C136 121.7(4) ?
C132 C131 Te1 115.9(3) ?
C136 C131 Te1 122.4(3) ?
C131 C132 C133 119.5(4) ?
C131 C132 H132 120.3 ?
C133 C132 H132 120.3 ?
C134 C133 C132 119.1(4) ?
C134 C133 H133 120.5 ?
C132 C133 H133 120.5 ?
C135 C134 C133 120.7(4) ?
C135 C134 H134 119.6 ?
C133 C134 H134 119.6 ?
C134 C135 C136 120.8(4) ?
C134 C135 H135 119.6 ?
C136 C135 H135 119.6 ?
C131 C136 C135 118.1(4) ?
C131 C136 H136 120.9 ?
C135 C136 H136 120.9 ?
C212 C211 C216 120.7(4) ?
C212 C211 Te2 118.1(3) ?
C216 C211 Te2 121.1(3) ?
C211 C212 C213 119.5(4) ?
C211 C212 H212 120.2 ?
C213 C212 H212 120.2 ?
C214 C213 C212 119.7(4) ?
C214 C213 H213 120.2 ?
C212 C213 H213 120.2 ?
C215 C214 C213 120.5(4) ?
C215 C214 H214 119.8 ?
C213 C214 H214 119.8 ?
C214 C215 C216 120.6(4) ?
C214 C215 H215 119.7 ?
C216 C215 H215 119.7 ?
C215 C216 C211 119.0(4) ?
C215 C216 H216 120.5 ?
C211 C216 H216 120.5 ?
C226 C221 C222 121.0(4) ?
C226 C221 Te2 122.0(3) ?
C222 C221 Te2 116.9(3) ?
C221 C222 C223 119.3(4) ?
C221 C222 H222 120.4 ?
C223 C222 H222 120.4 ?
C224 C223 C222 120.0(5) ?
C224 C223 H223 120.0 ?
C222 C223 H223 120.0 ?
C225 C224 C223 120.2(5) ?
C225 C224 H224 119.9 ?
C223 C224 H224 119.9 ?
C224 C225 C226 120.7(4) ?
C224 C225 H225 119.7 ?
C226 C225 H225 119.7 ?
C221 C226 C225 118.9(5) ?
C221 C226 H226 120.6 ?
C225 C226 H226 120.6 ?
C232 C231 C236 120.0(4) ?
C232 C231 Te2 122.4(3) ?
C236 C231 Te2 117.6(3) ?
C231 C232 C233 119.6(5) ?
C231 C232 H232 120.2 ?
C233 C232 H232 120.2 ?
C232 C233 C234 121.0(5) ?
C232 C233 H233 119.5 ?
C234 C233 H233 119.5 ?
C235 C234 C233 119.0(4) ?
C235 C234 H234 120.5 ?
C233 C234 H234 120.5 ?
C234 C235 C236 120.4(4) ?
C234 C235 H235 119.8 ?
C236 C235 H235 119.8 ?
C231 C236 C235 120.0(4) ?
C231 C236 H236 120.0 ?
C235 C236 H236 120.0 ?
O1A C10A C11A 129(2) ?
O1A C10A C12A 113(2) ?
C11A C10A C12A 112(2) ?
O1B C10B C11B 133(2) ?
O1B C10B C12B 114(2) ?
C11B C10B C12B 112.2(18) ?
C10B C11B H11D 109.5 ?
C10B C11B H11E 109.5 ?
H11D C11B H11E 109.5 ?
C10B C11B H11F 109.5 ?
H11D C11B H11F 109.5 ?
H11E C11B H11F 109.5 ?
C10B C12B H12D 109.5 ?
C10B C12B H12E 109.5 ?
H12D C12B H12E 109.5 ?
C10B C12B H12F 109.5 ?
H12D C12B H12F 109.5 ?
H12E C12B H12F 109.5 ?

loop_
_geom_bond_atom_site_label_1
_geom_bond_atom_site_label_2
_geom_bond_site_symmetry_2
_geom_bond_distance
_geom_bond_publ_flag
Te1 C121 . 2.135(4) y
Te1 C111 . 2.150(4) y
Te1 C131 . 2.156(4) y
Te1 Br1 . 3.4481(9) y
Te1 Br1 2_556 3.3941(9) y
Te1 Br2 . 3.4174(10) y
Te2 C211 . 2.120(4) y
Te2 C231 . 2.134(4) y
Te2 C221 . 2.148(4) y
Te2 Br1 2_556 3.3922(9) y
Te2 Br2 . 3.3527(9) y
C111 C112 . 1.379(6) ?
C111 C116 . 1.391(6) ?
C112 C113 . 1.392(6) ?
C112 H112 . 0.9500 ?
C113 C114 . 1.383(7) ?
C113 H113 . 0.9500 ?
C114 C115 . 1.369(7) ?
C114 H114 . 0.9500 ?
C115 C116 . 1.386(6) ?
C115 H115 . 0.9500 ?
C116 H116 . 0.9500 ?
C121 C126 . 1.386(6) ?
C121 C122 . 1.389(5) ?
C122 C123 . 1.370(6) ?
C122 H122 . 0.9500 ?
C123 C124 . 1.391(6) ?
C123 H123 . 0.9500 ?
C124 C125 . 1.373(6) ?
C124 H124 . 0.9500 ?
C125 C126 . 1.382(6) ?
C125 H125 . 0.9500 ?
C126 H126 . 0.9500 ?
C131 C132 . 1.369(6) ?
C131 C136 . 1.389(6) ?
C132 C133 . 1.402(6) ?
C132 H132 . 0.9500 ?
C133 C134 . 1.387(7) ?
C133 H133 . 0.9500 ?
C134 C135 . 1.367(7) ?
C134 H134 . 0.9500 ?
C135 C136 . 1.394(6) ?
C135 H135 . 0.9500 ?
C136 H136 . 0.9500 ?
C211 C212 . 1.383(6) ?
C211 C216 . 1.392(5) ?
C212 C213 . 1.389(6) ?
C212 H212 . 0.9500 ?
C213 C214 . 1.388(6) ?
C213 H213 . 0.9500 ?
C214 C215 . 1.369(6) ?
C214 H214 . 0.9500 ?
C215 C216 . 1.385(6) ?
C215 H215 . 0.9500 ?
C216 H216 . 0.9500 ?
C221 C226 . 1.381(6) ?
C221 C222 . 1.387(6) ?
C222 C223 . 1.388(6) ?
C222 H222 . 0.9500 ?
C223 C224 . 1.381(7) ?
C223 H223 . 0.9500 ?
C224 C225 . 1.376(8) ?
C224 H224 . 0.9500 ?
C225 C226 . 1.388(7) ?
C225 H225 . 0.9500 ?
C226 H226 . 0.9500 ?
C231 C232 . 1.369(7) ?
C231 C236 . 1.378(6) ?
C232 C233 . 1.380(7) ?
C232 H232 . 0.9500 ?
C233 C234 . 1.385(8) ?
C233 H233 . 0.9500 ?
C234 C235 . 1.364(7) ?
C234 H234 . 0.9500 ?
C235 C236 . 1.390(6) ?
C235 H235 . 0.9500 ?
C236 H236 . 0.9500 ?
O1A C10A . 1.166(17) ?
C10A C11A . 1.43(2) ?
C10A C12A . 1.58(2) ?
C11A H11A . 0.9800 ?
C11A H11B . 0.9800 ?
C11A H11C . 0.9800 ?
C12A H12A . 0.9800 ?
C12A H12B . 0.9800 ?
C12A H12C . 0.9800 ?
O1B C10B . 1.170(15) ?
C10B C11B . 1.416(19) ?
C10B C12B . 1.59(2) ?
C11B H11D . 0.9800 ?
C11B H11E . 0.9800 ?
C11B H11F . 0.9800 ?
C12B H12D . 0.9800 ?
C12B H12E . 0.9800 ?
C12B H12F . 0.9800 ?

loop_
_geom_torsion_atom_site_label_1
_geom_torsion_atom_site_label_2
_geom_torsion_atom_site_label_3
_geom_torsion_atom_site_label_4
_geom_torsion
C121 Te1 C111 C112 -145.2(3)
C131 Te1 C111 C112 -50.5(3)
C121 Te1 C111 C116 36.6(3)
C131 Te1 C111 C116 131.3(3)
C116 C111 C112 C113 -1.0(6)
Te1 C111 C112 C113 -179.1(3)
C111 C112 C113 C114 0.5(6)
C112 C113 C114 C115 0.1(7)
C113 C114 C115 C116 -0.4(7)
C114 C115 C116 C111 -0.1(7)
C112 C111 C116 C115 0.8(6)
Te1 C111 C116 C115 178.9(3)
C111 Te1 C121 C126 -98.5(3)
C131 Te1 C121 C126 165.3(3)
C111 Te1 C121 C122 78.7(3)
C131 Te1 C121 C122 -17.5(4)
C126 C121 C122 C123 2.4(7)
Te1 C121 C122 C123 -174.8(3)
C121 C122 C123 C124 0.2(7)
C122 C123 C124 C125 -2.3(7)
C123 C124 C125 C126 1.6(7)
C124 C125 C126 C121 1.0(7)
C122 C121 C126 C125 -3.0(7)
Te1 C121 C126 C125 174.3(4)
C121 Te1 C131 C132 -103.6(3)
C111 Te1 C131 C132 164.5(3)
C121 Te1 C131 C136 76.9(3)
C111 Te1 C131 C136 -14.9(3)
C136 C131 C132 C133 -1.2(6)
Te1 C131 C132 C133 179.3(3)
C131 C132 C133 C134 1.2(6)
C132 C133 C134 C135 -0.3(7)
C133 C134 C135 C136 -0.6(7)
C132 C131 C136 C135 0.3(6)
Te1 C131 C136 C135 179.7(3)
C134 C135 C136 C131 0.6(6)
C231 Te2 C211 C212 89.3(3)
C221 Te2 C211 C212 -176.0(3)
C231 Te2 C211 C216 -87.0(3)
C221 Te2 C211 C216 7.6(3)
C216 C211 C212 C213 0.9(6)
Te2 C211 C212 C213 -175.5(3)
C211 C212 C213 C214 -0.5(7)
C212 C213 C214 C215 -0.8(7)
C213 C214 C215 C216 1.8(6)
C214 C215 C216 C211 -1.4(6)
C212 C211 C216 C215 0.0(6)
Te2 C211 C216 C215 176.3(3)
C211 Te2 C221 C226 -89.7(4)
C231 Te2 C221 C226 4.3(4)
C211 Te2 C221 C222 91.8(3)
C231 Te2 C221 C222 -174.3(3)
C226 C221 C222 C223 0.8(7)
Te2 C221 C222 C223 179.4(4)
C221 C222 C223 C224 0.4(7)
C222 C223 C224 C225 -0.8(8)
C223 C224 C225 C226 -0.1(8)
C222 C221 C226 C225 -1.6(7)
Te2 C221 C226 C225 179.9(3)
C224 C225 C226 C221 1.2(7)
C211 Te2 C231 C232 4.8(6)
C221 Te2 C231 C232 -90.0(6)
C211 Te2 C231 C236 -172.8(3)
C221 Te2 C231 C236 92.4(4)
C236 C231 C232 C233 -1.8(11)
Te2 C231 C232 C233 -179.4(7)
C231 C232 C233 C234 -0.3(14)
C232 C233 C234 C235 1.4(13)
C233 C234 C235 C236 -0.3(9)
C232 C231 C236 C235 2.9(8)
Te2 C231 C236 C235 -179.4(3)
C234 C235 C236 C231 -1.8(7)
